data_8102990
loop_
_publ_author_name
'Thorsten Goebel'
'Yurii Prots'
'Frank Haarmann'

_publ_section_title
;
 Refinement of the crystal structure of tetrasodium tetrasilicide,
 Na4Si4
;
_journal_issue 3
_journal_name_full 'Zeitschrift f\"ur Kristallographie - New Crystal Structures'
_journal_page_first 187
_journal_volume 223
_journal_year 2008
_chemical_formula_sum 'Na4 Si4'
_chemical_formula_weight 204.32
_chemical_name_systematic
;
tetrasodium tetrasilicide
;
_space_group_IT_number 15
_symmetry_cell_setting monoclinic
_symmetry_space_group_name_Hall '-C 2yc'
_symmetry_space_group_name_H-M 'C 1 2/c 1'
_atom_sites_solution_primary direct
_atom_sites_solution_secondary difmap
_audit_creation_method SHELXL-97
_cell_angle_alpha 90.00
_cell_angle_beta 118.90(10)
_cell_angle_gamma 90.00
_cell_formula_units_Z 4
_cell_length_a 12.1536(5)
_cell_length_b 6.5452(5)
_cell_length_c 11.1323(6)
_cell_measurement_temperature 293(2)
_cell_volume 775.3(8)
_computing_structure_refinement 'SHELXL-97 (Sheldrick, 1997)'
_diffrn_ambient_temperature 293(2)
_diffrn_measured_fraction_theta_full 0.936
_diffrn_measured_fraction_theta_max 0.936
_diffrn_radiation_monochromator graphite
_diffrn_radiation_source 'fine-focus sealed tube'
_diffrn_radiation_type MoK\a
_diffrn_radiation_wavelength 0.71073
_diffrn_reflns_av_R_equivalents 0.012
_diffrn_reflns_av_sigmaI/netI 0.017
_diffrn_reflns_limit_h_max 17
_diffrn_reflns_limit_h_min -17
_diffrn_reflns_limit_k_max 5
_diffrn_reflns_limit_k_min -9
_diffrn_reflns_limit_l_max 16
_diffrn_reflns_limit_l_min -16
_diffrn_reflns_number 2975
_diffrn_reflns_theta_full 31.50
_diffrn_reflns_theta_max 31.50
_diffrn_reflns_theta_min 3.65
_exptl_absorpt_coefficient_mu 0.879
_exptl_crystal_colour silver
_exptl_crystal_density_diffrn 1.751
_exptl_crystal_density_method 'not measured'
_exptl_crystal_description 'irregular shaped'
_exptl_crystal_F_000 400
_exptl_crystal_size_max 0.060
_exptl_crystal_size_mid 0.050
_exptl_crystal_size_min 0.045
_refine_diff_density_max 0.267
_refine_diff_density_min -0.363
_refine_diff_density_rms 0.052
_refine_ls_extinction_method none
_refine_ls_goodness_of_fit_ref 1.149
_refine_ls_matrix_type full
_refine_ls_number_parameters 37
_refine_ls_number_reflns 1204
_refine_ls_number_restraints 0
_refine_ls_restrained_S_all 1.149
_refine_ls_R_factor_all 0.030
_refine_ls_R_factor_gt 0.028
_refine_ls_shift/su_max 0.000
_refine_ls_shift/su_mean 0.000
_refine_ls_structure_factor_coef Fsqd
_refine_ls_weighting_details 'calc w=1/[\s^2^(Fo^2^)+(0.0262P)^2^+0.4775P] where P=(Fo^2^+2Fc^2^)/3'
_refine_ls_weighting_scheme calc
_refine_ls_wR_factor_gt 0.063
_refine_ls_wR_factor_ref 0.064
_reflns_number_gt 1139
_reflns_number_total 1204
_reflns_threshold_expression >2sigma(I)
_cod_data_source_file 409953.cff
_cod_data_source_block Na4Si4
_cod_depositor_comments
;

2024-04-15
Formula fixed to be consistent with given Z
                 miguel
;
_cod_original_formula_sum 'Na16 Si16'
_cod_original_formula_weight 817.28
_cod_original_cell_volume 775.27(8)
_cod_original_sg_symbol_H-M C12/c1
_cod_database_code 8102990

loop_
_symmetry_equiv_pos_as_xyz
'x, y, z'
'-x, y, -z+1/2'
'x+1/2, y+1/2, z'
'-x+1/2, y+1/2, -z+1/2'
'-x, -y, -z'
'x, -y, z-1/2'
'-x+1/2, -y+1/2, -z'
'x+1/2, -y+1/2, z-1/2'

loop_
_atom_site_label
_atom_site_type_symbol
_atom_site_fract_x
_atom_site_fract_y
_atom_site_fract_z
_atom_site_U_iso_or_equiv
_atom_site_adp_type
_atom_site_occupancy
_atom_site_symmetry_multiplicity
_atom_site_Wyckoff_symbol
_atom_site_calc_flag
_atom_site_refinement_flags
_atom_site_disorder_assembly
_atom_site_disorder_group
Si1 Si 0.06080(3) 0.29241(5) 0.18781(3) 0.02495(10) Uani 1 8 f d . . .
Si2 Si 0.09754(3) 0.03924(6) 0.35655(3) 0.03050(11) Uani 1 8 f d . . .
Na1 Na 0.35040(5) 0.33807(10) 0.35883(6) 0.03935(16) Uani 1 8 f d . . .
Na2 Na 0.36871(5) 0.09411(9) 0.04668(6) 0.03767(15) Uani 1 8 f d . . .

loop_
_atom_site_aniso_label
_atom_site_aniso_U_11
_atom_site_aniso_U_22
_atom_site_aniso_U_33
_atom_site_aniso_U_23
_atom_site_aniso_U_13
_atom_site_aniso_U_12
Si1 0.02293(16) 0.02552(18) 0.02963(17) 0.00553(11) 0.01526(13) 0.00043(11)
Si2 0.03044(19) 0.0374(2) 0.02310(16) 0.01208(13) 0.01249(13) 0.01505(14)
Na1 0.0325(3) 0.0564(4) 0.0291(3) 0.0047(2) 0.0148(2) -0.0028(2)
Na2 0.0295(3) 0.0331(3) 0.0462(3) 0.0044(2) 0.0149(2) 0.0064(2)

loop_
_atom_type_symbol
_atom_type_description
_atom_type_scat_dispersion_real
_atom_type_scat_dispersion_imag
_atom_type_scat_source
Na Na 0.0362 0.0249 'International Tables Vol C Tables 4.2.6.8 and 6.1.1.4'
Si Si 0.0817 0.0704 'International Tables Vol C Tables 4.2.6.8 and 6.1.1.4'

loop_
_geom_angle_atom_site_label_1
_geom_angle_atom_site_label_2
_geom_angle_atom_site_label_3
_geom_angle
_geom_angle_site_symmetry_1
_geom_angle_site_symmetry_3
_geom_angle_publ_flag
Si2 Si1 Si2 60.54(9) . 2 ?
Si2 Si1 Si1 59.43(3) . 2 ?
Si2 Si1 Si1 58.51(3) 2 2 ?
Si2 Si1 Na2 134.62(4) . 3_455 ?
Si2 Si1 Na2 90.18(6) 2 3_455 ?
Si1 Si1 Na2 76.01(2) 2 3_455 ?
Si2 Si1 Na1 81.85(8) . . ?
Si2 Si1 Na1 138.67(2) 2 . ?
Si1 Si1 Na1 117.74(5) 2 . ?
Na2 Si1 Na1 130.52(5) 3_455 . ?
Si2 Si1 Na2 141.501(19) . 7 ?
Si2 Si1 Na2 119.70(6) 2 7 ?
Si1 Si1 Na2 157.91(3) 2 7 ?
Na2 Si1 Na2 82.06(5) 3_455 7 ?
Na1 Si1 Na2 78.86(8) . 7 ?
Si2 Si1 Na1 62.89(2) . 4_545 ?
Si2 Si1 Na1 68.618(17) 2 4_545 ?
Si1 Si1 Na1 114.841(16) 2 4_545 ?
Na2 Si1 Na1 140.90(4) 3_455 4_545 ?
Na1 Si1 Na1 79.774(17) . 4_545 ?
Na2 Si1 Na1 81.00(3) 7 4_545 ?
Si2 Si1 Na2 80.88(3) . 4 ?
Si2 Si1 Na2 115.57(6) 2 4 ?
Si1 Si1 Na2 57.62(4) 2 4 ?
Na2 Si1 Na2 82.50(9) 3_455 4 ?
Na1 Si1 Na2 70.53(8) . 4 ?
Na2 Si1 Na2 122.306(15) 7 4 ?
Na1 Si1 Na2 135.92(5) 4_545 4 ?
Si2 Si1 Na1 115.51(4) . 8_455 ?
Si2 Si1 Na1 59.75(6) 2 8_455 ?
Si1 Si1 Na1 105.14(4) 2 8_455 ?
Na2 Si1 Na1 66.17(8) 3_455 8_455 ?
Na1 Si1 Na1 136.27(8) . 8_455 ?
Na2 Si1 Na1 62.610(17) 7 8_455 ?
Na1 Si1 Na1 74.75(4) 4_545 8_455 ?
Na2 Si1 Na1 147.77(2) 4 8_455 ?
Si1 Si2 Si1 62.06(5) . 2 ?
Si1 Si2 Si2 60.21(4) . 2 ?
Si1 Si2 Si2 59.25(4) 2 2 ?
Si1 Si2 Na1 120.43(3) . 7_556 ?
Si1 Si2 Na1 76.91(9) 2 7_556 ?
Si2 Si2 Na1 129.73(6) 2 7_556 ?
Si1 Si2 Na1 73.255(18) . 4_545 ?
Si1 Si2 Na1 125.76(7) 2 4_545 ?
Si2 Si2 Na1 72.91(4) 2 4_545 ?
Na1 Si2 Na1 156.65(3) 7_556 4_545 ?
Si1 Si2 Na2 118.24(6) . 6_556 ?
Si1 Si2 Na2 145.77(2) 2 6_556 ?
Si2 Si2 Na2 154.03(5) 2 6_556 ?
Na1 Si2 Na2 74.99(9) 7_556 6_556 ?
Na1 Si2 Na2 81.82(7) 4_545 6_556 ?
Si1 Si2 Na2 151.85(2) . 4_545 ?
Si1 Si2 Na2 133.29(3) 2 4_545 ?
Si2 Si2 Na2 104.29(2) 2 4_545 ?
Na1 Si2 Na2 87.68(3) 7_556 4_545 ?
Na1 Si2 Na2 79.80(2) 4_545 4_545 ?
Na2 Si2 Na2 64.48(2) 6_556 4_545 ?
Si1 Si2 Na1 117.44(8) . 3_445 ?
Si1 Si2 Na1 68.54(2) 2 3_445 ?
Si2 Si2 Na1 62.64(5) 2 3_445 ?
Na1 Si2 Na1 80.08(9) 7_556 3_445 ?
Na1 Si2 Na1 111.67(7) 4_545 3_445 ?
Na2 Si2 Na1 124.23(3) 6_556 3_445 ?
Na2 Si2 Na1 65.45(4) 4_545 3_445 ?
Si2 Na1 Si2 133.58(3) 7_556 4 ?
Si2 Na1 Si1 105.63(10) 7_556 . ?
Si2 Na1 Si1 99.42(8) 4 . ?
Si2 Na1 Si1 90.39(3) 7_556 4 ?
Si2 Na1 Si1 43.85(2) 4 4 ?
Si1 Na1 Si1 110.59(3) . 4 ?
Si2 Na1 Si2 99.92(9) 7_556 3 ?
Si2 Na1 Si2 44.45(8) 4 3 ?
Si1 Na1 Si2 143.40(2) . 3 ?
Si1 Na1 Si2 42.839(18) 4 3 ?
Si2 Na1 Si1 43.34(4) 7_556 8_556 ?
Si2 Na1 Si1 128.18(2) 4 8_556 ?
Si1 Na1 Si1 132.41(8) . 8_556 ?
Si1 Na1 Si1 105.25(4) 4 8_556 ?
Si2 Na1 Si1 83.97(8) 3 8_556 ?
Si2 Na1 Na2 97.39(11) 7_556 2_655 ?
Si2 Na1 Na2 83.62(7) 4 2_655 ?
Si1 Na1 Na2 143.77(3) . 2_655 ?
Si1 Na1 Na2 96.607(19) 4 2_655 ?
Si2 Na1 Na2 54.100(19) 3 2_655 ?
Si1 Na1 Na2 55.75(7) 8_556 2_655 ?
Si2 Na1 Na2 70.37(2) 7_556 6_556 ?
Si2 Na1 Na2 148.07(3) 4 6_556 ?
Si1 Na1 Na2 90.84(7) . 6_556 ?
Si1 Na1 Na2 154.72(4) 4 6_556 ?
Si2 Na1 Na2 122.64(6) 3 6_556 ?
Si1 Na1 Na2 49.490(14) 8_556 6_556 ?
Na2 Na1 Na2 70.81(5) 2_655 6_556 ?
Si2 Na1 Na2 52.94(8) 7_556 4 ?
Si2 Na1 Na2 118.53(5) 4 4 ?
Si1 Na1 Na2 57.29(2) . 4 ?
Si1 Na1 Na2 88.37(3) 4 4 ?
Si2 Na1 Na2 127.26(3) 3 4 ?
Si1 Na1 Na2 94.43(5) 8_556 4 ?
Na2 Na1 Na2 150.06(4) 2_655 4 ?
Na2 Na1 Na2 92.48(4) 6_556 4 ?
Si2 Na1 Na2 164.23(3) 7_556 . ?
Si2 Na1 Na2 50.173(18) 4 . ?
Si1 Na1 Na2 87.16(8) . . ?
Si1 Na1 Na2 93.71(3) 4 . ?
Si2 Na1 Na2 73.36(7) 3 . ?
Si1 Na1 Na2 120.98(3) 8_556 . ?
Na2 Na1 Na2 67.03(9) 2_655 . ?
Na2 Na1 Na2 100.822(18) 6_556 . ?
Na2 Na1 Na2 142.32(7) 4 . ?
Si2 Na1 Na2 147.11(3) 7_556 7 ?
Si2 Na1 Na2 49.111(18) 4 7 ?
Si1 Na1 Na2 51.68(9) . 7 ?
Si1 Na1 Na2 79.17(4) 4 7 ?
Si2 Na1 Na2 93.39(9) 3 7 ?
Si1 Na1 Na2 169.44(3) 8_556 7 ?
Na2 Na1 Na2 114.64(9) 2_655 7 ?
Na2 Na1 Na2 125.81(2) 6_556 7 ?
Na2 Na1 Na2 95.30(6) 4 7 ?
Na2 Na1 Na2 48.623(18) . 7 ?
Si2 Na1 Na1 52.83(6) 7_556 5_666 ?
Si2 Na1 Na1 86.28(5) 4 5_666 ?
Si1 Na1 Na1 148.18(5) . 5_666 ?
Si1 Na1 Na1 53.98(3) 4 5_666 ?
Si2 Na1 Na1 47.08(3) 3 5_666 ?
Si1 Na1 Na1 51.27(7) 8_556 5_666 ?
Na2 Na1 Na1 67.74(7) 2_655 5_666 ?
Na2 Na1 Na1 100.76(7) 6_556 5_666 ?
Na2 Na1 Na1 92.39(3) 4 5_666 ?
Na2 Na1 Na1 118.93(5) . 5_666 ?
Na2 Na1 Na1 132.23(7) 7 5_666 ?
Si1 Na2 Si2 120.04(6) 3_545 6 ?
Si1 Na2 Si2 121.69(7) 3_545 4 ?
Si2 Na2 Si2 115.52(2) 6 4 ?
Si1 Na2 Si1 97.94(5) 3_545 7 ?
Si2 Na2 Si1 97.20(7) 6 7 ?
Si2 Na2 Si1 91.316(19) 4 7 ?
Si1 Na2 Na2 164.07(4) 3_545 7 ?
Si2 Na2 Na2 57.83(5) 6 7 ?
Si2 Na2 Na2 57.69(6) 4 7 ?
Si1 Na2 Na2 97.98(6) 7 7 ?
Si1 Na2 Si1 46.38(5) 3_545 4_545 ?
Si2 Na2 Si1 100.09(9) 6 4_545 ?
Si2 Na2 Si1 108.72(3) 4 4_545 ?
Si1 Na2 Si1 144.24(2) 7 4_545 ?
Na2 Na2 Si1 117.72(7) 7 4_545 ?
Si1 Na2 Na1 74.23(6) 3_545 2_655 ?
Si2 Na2 Na1 157.18(3) 6 2_655 ?
Si2 Na2 Na1 60.45(3) 4 2_655 ?
Si1 Na2 Na1 61.64(8) 7 2_655 ?
Na2 Na2 Na1 113.62(4) 7 2_655 ?
Si1 Na2 Na1 102.34(10) 4_545 2_655 ?
Si1 Na2 Na1 64.35(7) 3_545 6 ?
Si2 Na2 Na1 67.39(4) 6 6 ?
Si2 Na2 Na1 161.49(3) 4 6 ?
Si1 Na2 Na1 70.214(19) 7 6 ?
Na2 Na2 Na1 121.97(8) 7 6 ?
Si1 Na2 Na1 88.01(3) 4_545 6 ?
Na1 Na2 Na1 109.19(5) 2_655 6 ?
Si1 Na2 Na1 92.26(2) 3_545 4_545 ?
Si2 Na2 Na1 52.07(2) 6 4_545 ?
Si2 Na2 Na1 108.83(3) 4 4_545 ?
Si1 Na2 Na1 148.06(5) 7 4_545 ?
Na2 Na2 Na1 74.17(2) 7 4_545 ?
Si1 Na2 Na1 52.18(7) 4_545 4_545 ?
Na1 Na2 Na1 150.06(4) 2_655 4_545 ?
Na1 Na2 Na1 87.52(4) 6 4_545 ?
Si1 Na2 Na1 100.02(7) 3_545 . ?
Si2 Na2 Na1 103.03(7) 6 . ?
Si2 Na2 Na1 50.023(19) 4 . ?
Si1 Na2 Na1 141.14(2) 7 . ?
Na2 Na2 Na1 66.95(8) 7 . ?
Si1 Na2 Na1 63.424(18) 4_545 . ?
Na1 Na2 Na1 90.74(8) 2_655 . ?
Na1 Na2 Na1 148.49(2) 6 . ?
Na1 Na2 Na1 64.95(5) 4_545 . ?
Si1 Na2 Na2 52.510(17) 3_545 5_655 ?
Si2 Na2 Na2 117.42(3) 6 5_655 ?
Si2 Na2 Na2 113.35(3) 4 5_655 ?
Si1 Na2 Na2 45.43(5) 7 5_655 ?
Na2 Na2 Na2 143.42(4) 7 5_655 ?
Si1 Na2 Na2 98.85(6) 4_545 5_655 ?
Na1 Na2 Na2 54.822(19) 2_655 5_655 ?
Na1 Na2 Na2 54.36(4) 6 5_655 ?
Na1 Na2 Na2 135.09(3) 4_545 5_655 ?
Na1 Na2 Na2 138.50(7) . 5_655 ?
Si1 Na2 Na1 127.86(6) 3_545 7 ?
Si2 Na2 Na1 49.07(8) 6 7 ?
Si2 Na2 Na1 101.18(3) 4 7 ?
Si1 Na2 Na1 49.455(18) 7 7 ?
Na2 Na2 Na1 64.43(8) 7 7 ?
Si1 Na2 Na1 144.87(3) 4_545 7 ?
Na1 Na2 Na1 108.31(9) 2_655 7 ?
Na1 Na2 Na1 66.17(2) 6 7 ?
Na1 Na2 Na1 101.10(7) 4_545 7 ?
Na1 Na2 Na1 131.377(18) . 7 ?
Na2 Na2 Na1 85.45(7) 5_655 7 ?

loop_
_geom_bond_atom_site_label_1
_geom_bond_atom_site_label_2
_geom_bond_distance
_geom_bond_site_symmetry_2
_geom_bond_publ_flag
Si1 Si2 2.3797(7) . ?
Si1 Si2 2.4030(8) 2 ?
Si1 Si1 2.4655(14) 2 ?
Si1 Na2 2.876(2) 3_455 ?
Si1 Na1 3.102(3) . ?
Si1 Na2 3.2034(13) 7 ?
Si1 Na1 3.2892(8) 4_545 ?
Si1 Na2 3.3049(14) 4 ?
Si1 Na1 3.410(4) 8_455 ?
Si2 Si1 2.4030(8) 2 ?
Si2 Si2 2.411(4) 2 ?
Si2 Na1 3.0244(12) 7_556 ?
Si2 Na1 3.0576(10) 4_545 ?
Si2 Na2 3.060(4) 6_556 ?
Si2 Na2 3.0643(8) 4_545 ?
Si2 Na1 3.2909(7) 3_445 ?
Na1 Si2 3.0244(12) 7_556 ?
Na1 Si2 3.0576(10) 4 ?
Na1 Si1 3.2892(8) 4 ?
Na1 Si2 3.2909(7) 3 ?
Na1 Si1 3.410(4) 8_556 ?
Na1 Na2 3.4409(18) 2_655 ?
Na1 Na2 3.4604(9) 6_556 ?
Na1 Na2 3.7032(15) 4 ?
Na1 Na2 3.9271(10) . ?
Na1 Na2 4.006(5) 7 ?
Na1 Na1 4.068(4) 5_666 ?
Na2 Si1 2.876(2) 3_545 ?
Na2 Si2 3.060(4) 6 ?
Na2 Si2 3.0643(8) 4 ?
Na2 Si1 3.2034(13) 7 ?
Na2 Na2 3.2668(18) 7 ?
Na2 Si1 3.3049(14) 4_545 ?
Na2 Na1 3.4409(18) 2_655 ?
Na2 Na1 3.4604(9) 6 ?
Na2 Na1 3.7032(14) 4_545 ?
Na2 Na2 3.9985(17) 5_655 ?
Na2 Na1 4.006(5) 7 ?
